data_1515305
loop_
_publ_author_name
'Xu, Biao'
'Wang, Ruji'
'Wang, Xun'

_publ_section_title
;
 Simplifying the growth of hybrid single-crystals by using nanoparticle
 precursors: the case of AgI.
;
_journal_issue 8
_journal_name_full Nanoscale
_journal_page_first 2713
_journal_page_last 2719
_journal_paper_doi 10.1039/c2nr30139c
_journal_volume 4
_journal_year 2012
_chemical_formula_moiety 'C15 H34 N, Ag2 I3'
_chemical_formula_sum 'C15 H34 Ag2 I3 N'
_chemical_formula_weight 824.87
_chemical_name_systematic
;
?
;
_space_group_IT_number 2
_symmetry_cell_setting triclinic
_symmetry_space_group_name_Hall '-P 1'
_symmetry_space_group_name_H-M 'P -1'
_atom_sites_solution_hydrogens geom
_atom_sites_solution_primary direct
_atom_sites_solution_secondary difmap
_audit_creation_method SHELXL-97
_cell_angle_alpha 102.28(2)
_cell_angle_beta 98.07(3)
_cell_angle_gamma 90.85(2)
_cell_formula_units_Z 2
_cell_length_a 7.1475(6)
_cell_length_b 9.7391(7)
_cell_length_c 18.189(2)
_cell_measurement_reflns_used 6774
_cell_measurement_temperature 295(2)
_cell_measurement_theta_max 26.0
_cell_measurement_theta_min 3.2
_cell_volume 1223.6(2)
_computing_cell_refinement 'CrystalClear, Rigaku'
_computing_data_collection 'CrystalClear, Rigaku'
_computing_data_reduction 'CrystalClear, Rigaku'
_computing_molecular_graphics 'SHELXTL (Bruker, 1997)'
_computing_publication_material 'SHELXTL (Bruker, 1997)'
_computing_structure_refinement 'SHELXL-97 (Sheldrick, 1997)'
_computing_structure_solution 'SHELXS-97 (Sheldrick, 1990)'
_diffrn_ambient_temperature 295(2)
_diffrn_detector_area_resol_mean 0.1X0.1
_diffrn_measured_fraction_theta_full 0.996
_diffrn_measured_fraction_theta_max 0.996
_diffrn_measurement_device_type 'Rigaku RAXIS-RAPID'
_diffrn_measurement_method '\w scans'
_diffrn_radiation_monochromator graphite
_diffrn_radiation_source 'fine-focus sealed tube'
_diffrn_radiation_type MoK\a
_diffrn_radiation_wavelength 0.71073
_diffrn_reflns_av_R_equivalents 0.0466
_diffrn_reflns_av_sigmaI/netI 0.0616
_diffrn_reflns_limit_h_max 8
_diffrn_reflns_limit_h_min -8
_diffrn_reflns_limit_k_max 12
_diffrn_reflns_limit_k_min -12
_diffrn_reflns_limit_l_max 22
_diffrn_reflns_limit_l_min -22
_diffrn_reflns_number 10696
_diffrn_reflns_theta_full 26.00
_diffrn_reflns_theta_max 26.00
_diffrn_reflns_theta_min 3.26
_diffrn_standards_decay_% 0
_diffrn_standards_number 0
_exptl_absorpt_coefficient_mu 5.381
_exptl_absorpt_correction_T_max 1.000
_exptl_absorpt_correction_T_min 0.515
_exptl_absorpt_correction_type empirical
_exptl_absorpt_process_details multi-scan
_exptl_crystal_colour colorless
_exptl_crystal_density_diffrn 2.239
_exptl_crystal_density_meas ?
_exptl_crystal_density_method 'not measured'
_exptl_crystal_description prism
_exptl_crystal_F_000 768
_exptl_crystal_size_max 0.15
_exptl_crystal_size_mid 0.10
_exptl_crystal_size_min 0.08
_refine_diff_density_max 1.101
_refine_diff_density_min -1.422
_refine_diff_density_rms 0.187
_refine_ls_extinction_coef 0.00211(17)
_refine_ls_extinction_expression Fc^*^=kFc[1+0.001xFc^2^\l^3^/sin(2\q)]^-1/4^
_refine_ls_extinction_method SHELXL
_refine_ls_goodness_of_fit_ref 1.306
_refine_ls_hydrogen_treatment constr
_refine_ls_matrix_type full
_refine_ls_number_parameters 195
_refine_ls_number_reflns 4785
_refine_ls_number_restraints 3
_refine_ls_restrained_S_all 1.307
_refine_ls_R_factor_all 0.0940
_refine_ls_R_factor_gt 0.0450
_refine_ls_shift/su_max 0.002
_refine_ls_shift/su_mean 0.000
_refine_ls_structure_factor_coef Fsqd
_refine_ls_weighting_details 'calc w=1/[\s^2^(Fo^2^)+(0.0100P)^2^+4.0000P] where P=(Fo^2^+2Fc^2^)/3'
_refine_ls_weighting_scheme calc
_refine_ls_wR_factor_gt 0.0892
_refine_ls_wR_factor_ref 0.1371
_reflns_number_gt 2680
_reflns_number_total 4785
_reflns_threshold_expression I>2sigma(I)
_cod_data_source_file c2nr30139c.txt
_cod_data_source_block 3a
_cod_depositor_comments
;
The following automatic conversions were performed:

'_symmetry_cell_setting' value 'Triclinic' changed to 'triclinic'
according to
/usr/data/users/saulius/automatic-downloads/retrospective/RSC/lib/dictionaries/cif_core.dic
dictionary named 'cif_core.dic' version 2.4.2 from 2011-04-26.

Automatic conversion script
Id: cif_fix_values 2281 2013-09-26 08:29:07Z andrius 

The following automatic conversions were performed:

'_exptl_crystal_density_meas' value 'none' was changed to '?' - the
value is perceived as not measured.

Automatic conversion script
Id: cif_fix_values 3008 2015-01-20 13:52:24Z robertas 
;
_cod_original_sg_symbol_H-M P-1
_cod_database_code 1515305

loop_
_symmetry_equiv_pos_as_xyz
'x, y, z'
'-x, -y, -z'

loop_
_atom_site_label
_atom_site_type_symbol
_atom_site_fract_x
_atom_site_fract_y
_atom_site_fract_z
_atom_site_U_iso_or_equiv
_atom_site_adp_type
_atom_site_occupancy
_atom_site_symmetry_multiplicity
_atom_site_calc_flag
_atom_site_refinement_flags
Ag1 Ag 0.52729(11) 0.96717(8) 0.08500(6) 0.0974(3) Uani 1 1 d .
Ag2 Ag 0.03321(11) 0.96637(8) 0.08310(5) 0.0948(3) Uani 1 1 d .
I1 I 0.26968(8) 1.17551(6) 0.04401(4) 0.06994(18) Uani 1 1 d .
I2 I 0.28146(8) 0.74866(6) 0.10122(5) 0.0880(2) Uani 1 1 d .
I3 I -0.17368(9) 1.06810(6) 0.20004(4) 0.0773(2) Uani 1 1 d .
N1 N 0.8067(9) 0.5311(6) 0.1690(5) 0.071(2) Uani 1 1 d .
C1 C 0.6367(12) 0.4658(10) 0.1897(6) 0.084(3) Uani 1 1 d .
H1A H 0.6163 0.3708 0.1591 0.101 Uiso 1 1 calc R
H1B H 0.5279 0.5180 0.1756 0.101 Uiso 1 1 calc R
C2 C 0.6421(12) 0.4585(10) 0.2716(6) 0.086(3) Uani 1 1 d .
H2A H 0.6711 0.5515 0.3037 0.103 Uiso 1 1 calc R
H2B H 0.7409 0.3975 0.2854 0.103 Uiso 1 1 calc R
C3 C 0.4540(13) 0.4026(11) 0.2843(6) 0.089(3) Uani 1 1 d .
H3A H 0.3574 0.4644 0.2696 0.107 Uiso 1 1 calc R
H3B H 0.4259 0.3110 0.2505 0.107 Uiso 1 1 calc R
C4 C 0.4388(14) 0.3879(12) 0.3632(6) 0.098(4) Uani 1 1 d .
H4A H 0.4751 0.4777 0.3978 0.118 Uiso 1 1 calc R
H4B H 0.5280 0.3202 0.3768 0.118 Uiso 1 1 calc R
C5 C 0.2436(15) 0.3417(13) 0.3745(7) 0.115(4) Uani 1 1 d .
H5A H 0.1565 0.4118 0.3623 0.138 Uiso 1 1 calc R
H5B H 0.2060 0.2547 0.3376 0.138 Uiso 1 1 calc R
C6 C 0.2176(16) 0.3189(13) 0.4500(7) 0.113(4) Uani 1 1 d .
H6A H 0.2542 0.4054 0.4874 0.136 Uiso 1 1 calc R
H6B H 0.3023 0.2476 0.4624 0.136 Uiso 1 1 calc R
C7 C 0.0227(15) 0.2747(14) 0.4565(7) 0.117(4) Uani 1 1 d .
H7A H -0.0155 0.1899 0.4180 0.140 Uiso 1 1 calc R
H7B H -0.0615 0.3475 0.4458 0.140 Uiso 1 1 calc R
C8 C -0.0016(17) 0.2467(14) 0.5339(8) 0.130(5) Uani 1 1 d .
H8A H 0.0851 0.1759 0.5454 0.156 Uiso 1 1 calc R
H8B H 0.0325 0.3323 0.5723 0.156 Uiso 1 1 calc R
C9 C -0.1934(17) 0.1992(15) 0.5386(6) 0.149(6) Uani 1 1 d D
H9A H -0.2280 0.1157 0.4988 0.179 Uiso 1 1 calc R
H9B H -0.2787 0.2715 0.5280 0.179 Uiso 1 1 calc R
C10 C -0.2262(13) 0.1655(16) 0.6138(7) 0.172(7) Uani 1 1 d D
H10A H -0.1895 0.2469 0.6548 0.206 Uiso 1 1 calc R
H10B H -0.1491 0.0885 0.6238 0.206 Uiso 1 1 calc R
C11 C -0.4364(16) 0.1244(16) 0.6106(8) 0.241(11) Uani 1 1 d D
H11A H -0.5119 0.2068 0.6134 0.289 Uiso 1 1 calc R
H11B H -0.4822 0.0575 0.5636 0.289 Uiso 1 1 calc R
C12 C -0.449(3) 0.059(2) 0.6783(10) 0.280(13) Uani 1 1 d D
H12A H -0.5774 0.0287 0.6779 0.419 Uiso 1 1 calc R
H12B H -0.4066 0.1273 0.7244 0.419 Uiso 1 1 calc R
H12C H -0.3700 -0.0204 0.6757 0.419 Uiso 1 1 calc R
C13 C 0.7717(18) 0.5273(18) 0.0867(7) 0.155(6) Uani 1 1 d .
H13A H 0.7872 0.4338 0.0588 0.232 Uiso 1 1 calc R
H13B H 0.8600 0.5914 0.0746 0.232 Uiso 1 1 calc R
H13C H 0.6451 0.5544 0.0730 0.232 Uiso 1 1 calc R
C14 C 0.9815(14) 0.4578(11) 0.1878(9) 0.141(5) Uani 1 1 d .
H14A H 0.9655 0.3606 0.1620 0.212 Uiso 1 1 calc R
H14B H 1.0061 0.4644 0.2417 0.212 Uiso 1 1 calc R
H14C H 1.0859 0.5009 0.1718 0.212 Uiso 1 1 calc R
C15 C 0.8304(18) 0.6825(9) 0.2083(8) 0.134(5) Uani 1 1 d .
H15A H 0.8916 0.6906 0.2596 0.201 Uiso 1 1 calc R
H15B H 0.7085 0.7225 0.2089 0.201 Uiso 1 1 calc R
H15C H 0.9062 0.7318 0.1818 0.201 Uiso 1 1 calc R

loop_
_atom_site_aniso_label
_atom_site_aniso_U_11
_atom_site_aniso_U_22
_atom_site_aniso_U_33
_atom_site_aniso_U_23
_atom_site_aniso_U_13
_atom_site_aniso_U_12
Ag1 0.0758(5) 0.0911(5) 0.1243(7) 0.0318(5) -0.0008(5) -0.0023(4)
Ag2 0.0799(5) 0.0901(5) 0.1215(7) 0.0337(5) 0.0221(5) 0.0103(4)
I1 0.0529(3) 0.0658(3) 0.0897(4) 0.0182(3) 0.0042(3) -0.0012(2)
I2 0.0523(3) 0.0798(4) 0.1374(6) 0.0370(4) 0.0116(4) 0.0047(3)
I3 0.0685(4) 0.0645(3) 0.0963(5) 0.0150(3) 0.0080(3) -0.0004(3)
N1 0.041(4) 0.060(4) 0.116(6) 0.032(4) 0.009(4) 0.001(3)
C1 0.052(5) 0.088(6) 0.110(8) 0.022(6) 0.002(5) -0.005(5)
C2 0.058(6) 0.079(6) 0.119(9) 0.026(6) 0.000(6) 0.000(4)
C3 0.062(6) 0.123(8) 0.080(7) 0.020(6) 0.011(5) -0.012(5)
C4 0.086(7) 0.115(8) 0.087(8) 0.015(7) 0.003(6) -0.010(6)
C5 0.079(7) 0.159(10) 0.124(10) 0.070(8) 0.007(7) -0.007(7)
C6 0.101(9) 0.134(9) 0.105(9) 0.029(8) 0.014(7) -0.020(7)
C7 0.089(8) 0.158(10) 0.101(9) 0.023(8) 0.018(7) -0.030(8)
C8 0.101(9) 0.159(11) 0.129(11) 0.030(9) 0.023(8) -0.027(8)
C9 0.103(9) 0.194(13) 0.155(13) 0.033(11) 0.049(9) -0.035(9)
C10 0.148(13) 0.182(14) 0.178(16) 0.015(12) 0.044(12) -0.053(11)
C11 0.22(2) 0.27(2) 0.22(2) 0.025(19) 0.032(18) -0.093(18)
C12 0.34(3) 0.27(2) 0.24(3) 0.04(2) 0.08(2) -0.09(2)
C13 0.101(10) 0.275(17) 0.101(10) 0.077(11) 0.005(8) -0.009(10)
C14 0.072(6) 0.117(7) 0.283(15) 0.127(8) 0.058(8) 0.045(5)
C15 0.163(11) 0.056(6) 0.178(13) -0.009(7) 0.067(10) -0.030(6)

loop_
_atom_type_symbol
_atom_type_description
_atom_type_scat_dispersion_real
_atom_type_scat_dispersion_imag
_atom_type_scat_source
C C 0.0033 0.0016 'International Tables Vol C Tables 4.2.6.8 and 6.1.1.4'
H H 0.0000 0.0000 'International Tables Vol C Tables 4.2.6.8 and 6.1.1.4'
N N 0.0061 0.0033 'International Tables Vol C Tables 4.2.6.8 and 6.1.1.4'
Ag Ag -0.8971 1.1015 'International Tables Vol C Tables 4.2.6.8 and 6.1.1.4'
I I -0.4742 1.8119 'International Tables Vol C Tables 4.2.6.8 and 6.1.1.4'

loop_
_geom_angle_atom_site_label_1
_geom_angle_atom_site_label_2
_geom_angle_atom_site_label_3
_geom_angle
_geom_angle_site_symmetry_1
_geom_angle_site_symmetry_3
I3 Ag1 I2 119.11(4) 1_655 .
I3 Ag1 I1 115.87(4) 1_655 .
I2 Ag1 I1 103.23(3) . .
I3 Ag1 I1 102.11(3) 1_655 2_675
I2 Ag1 I1 102.73(4) . 2_675
I1 Ag1 I1 113.35(4) . 2_675
I3 Ag2 I2 117.82(4) . .
I3 Ag2 I1 115.01(4) . .
I2 Ag2 I1 103.57(3) . .
I3 Ag2 I1 102.44(3) . 2_575
I2 Ag2 I1 103.39(4) . 2_575
I1 Ag2 I1 114.42(4) . 2_575
Ag2 I1 Ag1 74.96(3) . .
Ag2 I1 Ag2 65.58(4) . 2_575
Ag1 I1 Ag2 109.26(3) . 2_575
Ag2 I1 Ag1 108.57(3) . 2_675
Ag1 I1 Ag1 66.65(4) . 2_675
Ag2 I1 Ag1 73.62(3) 2_575 2_675
Ag2 I2 Ag1 77.13(3) . .
Ag1 I3 Ag2 81.32(3) 1_455 .
C13 N1 C14 110.1(9) . .
C13 N1 C15 106.5(10) . .
C14 N1 C15 109.9(8) . .
C13 N1 C1 108.0(8) . .
C14 N1 C1 112.3(8) . .
C15 N1 C1 109.8(8) . .
N1 C1 C2 117.0(7) . .
N1 C1 H1A 108.0 . .
C2 C1 H1A 108.0 . .
N1 C1 H1B 108.0 . .
C2 C1 H1B 108.0 . .
H1A C1 H1B 107.3 . .
C1 C2 C3 110.3(8) . .
C1 C2 H2A 109.6 . .
C3 C2 H2A 109.6 . .
C1 C2 H2B 109.6 . .
C3 C2 H2B 109.6 . .
H2A C2 H2B 108.1 . .
C4 C3 C2 116.4(8) . .
C4 C3 H3A 108.2 . .
C2 C3 H3A 108.2 . .
C4 C3 H3B 108.2 . .
C2 C3 H3B 108.2 . .
H3A C3 H3B 107.3 . .
C3 C4 C5 114.5(9) . .
C3 C4 H4A 108.6 . .
C5 C4 H4A 108.6 . .
C3 C4 H4B 108.6 . .
C5 C4 H4B 108.6 . .
H4A C4 H4B 107.6 . .
C6 C5 C4 118.1(10) . .
C6 C5 H5A 107.8 . .
C4 C5 H5A 107.8 . .
C6 C5 H5B 107.8 . .
C4 C5 H5B 107.8 . .
H5A C5 H5B 107.1 . .
C5 C6 C7 114.8(10) . .
C5 C6 H6A 108.6 . .
C7 C6 H6A 108.6 . .
C5 C6 H6B 108.6 . .
C7 C6 H6B 108.6 . .
H6A C6 H6B 107.5 . .
C6 C7 C8 114.5(10) . .
C6 C7 H7A 108.6 . .
C8 C7 H7A 108.6 . .
C6 C7 H7B 108.6 . .
C8 C7 H7B 108.6 . .
H7A C7 H7B 107.6 . .
C9 C8 C7 113.7(10) . .
C9 C8 H8A 108.8 . .
C7 C8 H8A 108.8 . .
C9 C8 H8B 108.8 . .
C7 C8 H8B 108.8 . .
H8A C8 H8B 107.7 . .
C8 C9 C10 116.4(10) . .
C8 C9 H9A 108.2 . .
C10 C9 H9A 108.2 . .
C8 C9 H9B 108.2 . .
C10 C9 H9B 108.2 . .
H9A C9 H9B 107.3 . .
C9 C10 C11 109.9(10) . .
C9 C10 H10A 109.7 . .
C11 C10 H10A 109.7 . .
C9 C10 H10B 109.7 . .
C11 C10 H10B 109.7 . .
H10A C10 H10B 108.2 . .
C12 C11 C10 106.4(13) . .
C12 C11 H11A 110.4 . .
C10 C11 H11A 110.4 . .
C12 C11 H11B 110.4 . .
C10 C11 H11B 110.4 . .
H11A C11 H11B 108.6 . .
C11 C12 H12A 109.5 . .
C11 C12 H12B 109.5 . .
H12A C12 H12B 109.5 . .
C11 C12 H12C 109.5 . .
H12A C12 H12C 109.5 . .
H12B C12 H12C 109.5 . .
N1 C13 H13A 109.5 . .
N1 C13 H13B 109.5 . .
H13A C13 H13B 109.5 . .
N1 C13 H13C 109.5 . .
H13A C13 H13C 109.5 . .
H13B C13 H13C 109.5 . .
N1 C14 H14A 109.5 . .
N1 C14 H14B 109.5 . .
H14A C14 H14B 109.5 . .
N1 C14 H14C 109.5 . .
H14A C14 H14C 109.5 . .
H14B C14 H14C 109.5 . .
N1 C15 H15A 109.5 . .
N1 C15 H15B 109.5 . .
H15A C15 H15B 109.5 . .
N1 C15 H15C 109.5 . .
H15A C15 H15C 109.5 . .
H15B C15 H15C 109.5 . .

loop_
_geom_bond_atom_site_label_1
_geom_bond_atom_site_label_2
_geom_bond_distance
_geom_bond_site_symmetry_2
Ag1 I3 2.7784(14) 1_655
Ag1 I2 2.8293(12) .
Ag1 I1 2.9038(12) .
Ag1 I1 3.0286(14) 2_675
Ag2 I3 2.7789(13) .
Ag2 I2 2.8280(11) .
Ag2 I1 2.8917(12) .
Ag2 I1 3.0148(14) 2_575
I3 Ag1 2.7785(14) 1_455
N1 C13 1.475(14) .
N1 C14 1.482(11) .
N1 C15 1.492(10) .
N1 C1 1.493(11) .
C1 C2 1.502(14) .
C1 H1A 0.9700 .
C1 H1B 0.9700 .
C2 C3 1.509(12) .
C2 H2A 0.9700 .
C2 H2B 0.9700 .
C3 C4 1.491(14) .
C3 H3A 0.9700 .
C3 H3B 0.9700 .
C4 C5 1.514(14) .
C4 H4A 0.9700 .
C4 H4B 0.9700 .
C5 C6 1.473(16) .
C5 H5A 0.9700 .
C5 H5B 0.9700 .
C6 C7 1.479(14) .
C6 H6A 0.9700 .
C6 H6B 0.9700 .
C7 C8 1.524(17) .
C7 H7A 0.9700 .
C7 H7B 0.9700 .
C8 C9 1.460(15) .
C8 H8A 0.9700 .
C8 H8B 0.9700 .
C9 C10 1.520(9) .
C9 H9A 0.9700 .
C9 H9B 0.9700 .
C10 C11 1.539(9) .
C10 H10A 0.9700 .
C10 H10B 0.9700 .
C11 C12 1.514(9) .
C11 H11A 0.9700 .
C11 H11B 0.9700 .
C12 H12A 0.9600 .
C12 H12B 0.9600 .
C12 H12C 0.9600 .
C13 H13A 0.9600 .
C13 H13B 0.9600 .
C13 H13C 0.9600 .
C14 H14A 0.9600 .
C14 H14B 0.9600 .
C14 H14C 0.9600 .
C15 H15A 0.9600 .
C15 H15B 0.9600 .
C15 H15C 0.9600 .
